data_4113435
loop_
_publ_author_name
'Shigeyuki Masaoka'
'George Akiyama'
'Satoshi Horike'
'Susumu Kitagawa'
'Tomohiko Ida'
'Kazunaka Endo'

_publ_contact_author_email kitagawa@sbchem.kyoto-u.ac.jp
_publ_contact_author_fax +81-75-753-4979
_publ_contact_author_name 'Susumu Kitagawa'
_publ_contact_author_phone +81-75-753-5652
_publ_section_title
;
 Novel Cu(I) Dinuclear Complexes Containing \m2-\h2,\h2-Type Benzoquinone
 Ligand
;
_journal_name_full 'Journal of the American Chemical Society'
_journal_page_first 1152
_journal_page_last 1153
_journal_paper_doi 10.1021/ja029023z
_journal_volume 125
_journal_year 2003
_chemical_formula_moiety 'C5 H5 Cu O3 '
_chemical_formula_sum 'C5 H5 Cu O3'
_chemical_formula_weight 176.64
_space_group_IT_number 14
_symmetry_cell_setting monoclinic
_symmetry_Int_Tables_number 14
_symmetry_space_group_name_Hall '-P 2yn'
_symmetry_space_group_name_H-M 'P 1 21/n 1'
_cell_angle_alpha 90
_cell_angle_beta 103.45(1)
_cell_angle_gamma 90
_cell_formula_units_Z 8
_cell_length_a 10.45(1)
_cell_length_b 7.565(7)
_cell_length_c 15.61(2)
_cell_measurement_reflns_used 1913
_cell_measurement_temperature 293.1
_cell_measurement_theta_max 27.5
_cell_measurement_theta_min 3.0
_cell_volume 1200(2)
_computing_cell_refinement CRYSTALCLEAR
_computing_data_collection CRYSTALCLEAR
_computing_data_reduction 'teXsan Ver. 1.11'
_computing_publication_material 'teXsan Ver. 1.11'
_computing_structure_refinement 'teXsan Ver. 1.10'
_computing_structure_solution SIR97
_diffrn_detector_area_resol_mean 14.62
_diffrn_measured_fraction_theta_full 0.9909
_diffrn_measured_fraction_theta_max 0.9909
_diffrn_measurement_device_type 'Rigaku/MSC Mercury CCD'
_diffrn_measurement_method \w
_diffrn_radiation_type 'Mo K\a'
_diffrn_radiation_wavelength 0.7107
_diffrn_reflns_av_R_equivalents 0.102
_diffrn_reflns_limit_h_max 13
_diffrn_reflns_limit_h_min -13
_diffrn_reflns_limit_k_max 9
_diffrn_reflns_limit_k_min -9
_diffrn_reflns_limit_l_max 14
_diffrn_reflns_limit_l_min -20
_diffrn_reflns_number 8509
_diffrn_reflns_theta_full 27.46
_diffrn_reflns_theta_max 27.46
_exptl_absorpt_coefficient_mu 3.559
_exptl_absorpt_correction_type none
_exptl_crystal_colour red
_exptl_crystal_density_diffrn 1.955
_exptl_crystal_description Plate
_exptl_crystal_size_max 0.200
_exptl_crystal_size_mid 0.200
_exptl_crystal_size_min 0.150
_refine_diff_density_max 1.15
_refine_diff_density_min -0.96
_refine_ls_extinction_method none
_refine_ls_goodness_of_fit_ref 1.658
_refine_ls_hydrogen_treatment noref
_refine_ls_number_parameters 163
_refine_ls_number_reflns 1528
_refine_ls_R_factor_gt 0.0793
_refine_ls_shift/su_max 0.0002
_refine_ls_structure_factor_coef F
_refine_ls_weighting_details 'w = 1/[\s^2^(Fo) + 0.00022|Fo|^2^]'
_refine_ls_weighting_scheme calc
_refine_ls_wR_factor_ref 0.0697
_reflns_number_gt 1528
_reflns_number_total 2728
_reflns_threshold_expression F^2^>2.0\s(F^2^)
_cod_data_source_file ja029023z-7_s2_1.cif
_cod_data_source_block '_trial4'
_cod_original_cell_volume 1200(1)
_cod_original_formula_sum 'C5 H5 Cu O3 '
_cod_database_code 4113435

loop_
_symmetry_equiv_pos_as_xyz
x,y,z
1/2-x,1/2+y,1/2-z
-x,-y,-z
1/2+x,1/2-y,1/2+z

loop_
_atom_site_label
_atom_site_type_symbol
_atom_site_fract_x
_atom_site_fract_y
_atom_site_fract_z
_atom_site_U_iso_or_equiv
_atom_site_adp_type
_atom_site_occupancy
_atom_site_calc_flag
Cu1 Cu 0.7152(1) -0.1389(2) 0.3391(1) 0.0261(4) Uani 1.00 d
Cu2 Cu 0.5421(1) 0.0512(2) 0.40906(10) 0.0261(4) Uani 1.00 d
O1 O 0.5738(7) -0.151(1) 0.4924(5) 0.031(2) Uani 1.00 d
O2 O 0.7100(8) -0.306(1) 0.4326(6) 0.035(3) Uani 1.00 d
O3 O 0.6960(8) 0.194(1) 0.4613(6) 0.041(3) Uani 1.00 d
O4 O 0.8349(7) 0.0462(10) 0.4025(5) 0.032(2) Uani 1.00 d
O5 O 0.3771(9) -0.333(1) 0.2753(7) 0.057(3) Uani 1.00 d
O6 O 0.6147(8) 0.268(1) 0.2170(6) 0.034(3) Uani 1.00 d
C1 C 0.442(1) -0.198(2) 0.2737(8) 0.036(4) Uani 1.00 d
C2 C 0.399(1) -0.021(2) 0.3018(8) 0.031(4) Uani 1.00 d
C3 C 0.459(1) 0.139(2) 0.2849(8) 0.034(4) Uani 1.00 d
C4 C 0.572(1) 0.130(2) 0.2380(8) 0.032(4) Uani 1.00 d
C5 C 0.625(1) -0.048(2) 0.2187(8) 0.031(4) Uani 1.00 d
C6 C 0.562(1) -0.199(2) 0.2357(8) 0.032(4) Uani 1.00 d
C7 C 0.647(1) -0.284(2) 0.4904(7) 0.020(3) Uani 1.00 d
C8 C 0.659(1) -0.419(2) 0.5612(9) 0.046(5) Uani 1.00 d
C9 C 0.808(1) 0.162(1) 0.4511(8) 0.024(3) Uani 1.00 d
C10 C 0.919(1) 0.269(2) 0.5033(10) 0.051(5) Uani 1.00 d
H1 H 0.6073 -0.3851 0.6012 0.0569 Uiso 1.00 calc
H2 H 0.6340 -0.5313 0.5379 0.0569 Uiso 1.00 calc
H3 H 0.7501 -0.4234 0.5938 0.0569 Uiso 1.00 calc
H4 H 0.9236 0.2525 0.5654 0.0600 Uiso 1.00 calc
H5 H 1.0000 0.2322 0.4918 0.0600 Uiso 1.00 calc
H6 H 0.9045 0.3900 0.4897 0.0600 Uiso 1.00 calc

loop_
_atom_site_aniso_label
_atom_site_aniso_U_11
_atom_site_aniso_U_22
_atom_site_aniso_U_33
_atom_site_aniso_U_12
_atom_site_aniso_U_13
_atom_site_aniso_U_23
Cu1 0.0225(8) 0.0264(8) 0.0294(9) 0.0007(8) 0.0062(7) -0.0021(8)
Cu2 0.0219(8) 0.0296(9) 0.0275(9) 0.0014(7) 0.0074(7) 0.0030(8)
O1 0.027(4) 0.030(5) 0.037(5) 0.015(4) 0.011(4) 0.012(4)
O2 0.033(5) 0.035(5) 0.040(6) 0.014(4) 0.017(4) 0.004(4)
O3 0.022(5) 0.047(6) 0.052(7) -0.002(4) 0.007(4) -0.007(5)
O4 0.027(4) 0.024(5) 0.039(5) -0.007(4) -0.003(4) -0.007(4)
O5 0.042(6) 0.048(6) 0.079(8) -0.024(5) 0.007(5) -0.009(6)
O6 0.027(5) 0.041(5) 0.038(6) 0.002(4) 0.015(4) 0.014(5)
C1 0.022(7) 0.043(8) 0.037(9) -0.005(6) -0.005(6) 0.011(7)
C2 0.027(7) 0.043(8) 0.023(7) -0.001(7) 0.006(6) 0.009(7)
C3 0.026(7) 0.051(8) 0.027(8) 0.006(7) 0.012(6) 0.016(7)
C4 0.028(7) 0.043(8) 0.018(7) -0.025(7) -0.006(6) 0.013(7)
C5 0.036(7) 0.031(7) 0.027(8) 0.011(7) 0.009(6) 0.000(7)
C6 0.032(7) 0.039(8) 0.020(8) -0.012(6) -0.006(6) 0.002(6)
C7 0.019(6) 0.027(7) 0.014(7) -0.003(6) 0.001(5) -0.002(6)
C8 0.067(10) 0.032(8) 0.046(9) 0.025(7) 0.023(8) 0.012(7)
C9 0.030(7) 0.010(6) 0.031(8) 0.000(6) 0.007(6) -0.001(6)
C10 0.040(8) 0.042(9) 0.06(1) -0.002(7) -0.008(8) -0.021(8)

loop_
_atom_type_symbol
_atom_type_description
_atom_type_scat_dispersion_real
_atom_type_scat_dispersion_imag
_atom_type_scat_source
C C 0.003 0.002
;International Tables for Crystallography
(1992, Vol. C, Tables 4.2.6.8 and 6.1.1.1)
;
H H 0.000 0.000
;International Tables for Crystallography
(1992, Vol. C, Table 6.1.1.2)
;
O O 0.011 0.006
;International Tables for Crystallography
(1992, Vol. C, Tables 4.2.6.8 and 6.1.1.1)
;
Cu Cu 0.320 1.265
;International Tables for Crystallography
(1992, Vol. C, Tables 4.2.6.8 and 6.1.1.1)
;

loop_
_geom_angle_atom_site_label_1
_geom_angle_atom_site_label_2
_geom_angle_atom_site_label_3
_geom_angle
_geom_angle_site_symmetry_1
_geom_angle_site_symmetry_3
_geom_angle_publ_flag
CU2 CU1 O2 84.6(2) . . yes
CU2 CU1 O4 80.1(2) . . yes
CU2 CU1 O6 165.8(2) . 2_645 yes
CU2 CU1 C5 89.0(3) . . yes
CU2 CU1 C6 87.9(4) . . yes
O2 CU1 O4 102.2(3) . . yes
O2 CU1 O6 104.4(3) . 2_645 yes
O2 CU1 C5 146.4(4) . . yes
O2 CU1 C6 107.1(4) . . yes
O4 CU1 O6 87.3(3) . 2_645 yes
O4 CU1 C5 109.2(4) . . yes
O4 CU1 C6 147.1(4) . . yes
O6 CU1 C5 89.1(4) 2_645 . yes
O6 CU1 C6 99.5(4) 2_645 . yes
C5 CU1 C6 39.6(4) . . yes
CU1 CU2 O1 80.2(2) . . yes
CU1 CU2 O1 160.6(2) . 3_656 yes
CU1 CU2 O3 84.2(3) . . yes
CU1 CU2 C2 87.6(4) . . yes
CU1 CU2 C3 88.0(4) . . yes
O1 CU2 O1 81.3(3) . 3_656 yes
O1 CU2 O3 99.0(3) . . yes
O1 CU2 C2 108.0(4) . . yes
O1 CU2 C3 147.3(4) . . yes
O1 CU2 O3 92.8(3) 3_656 . yes
O1 CU2 C2 103.8(4) 3_656 . yes
O1 CU2 C3 110.9(4) 3_656 . yes
O3 CU2 C2 150.0(4) . . yes
O3 CU2 C3 110.1(4) . . yes
C2 CU2 C3 40.6(5) . . yes
CU2 O1 CU2 98.7(3) . 3_656 yes
CU2 O1 C7 127.2(8) . . yes
CU2 O1 C7 133.9(7) 3_656 . yes
CU1 O2 C7 124.5(8) . . yes
CU2 O3 C9 123.4(8) . . yes
CU1 O4 C9 126.8(8) . . yes
CU1 O6 C4 138.1(9) 2_655 . yes
O5 C1 C2 122(1) . . yes
O5 C1 C6 120(1) . . yes
C2 C1 C6 116(1) . . yes
CU2 C2 C1 105.5(7) . . yes
CU2 C2 C3 69.6(7) . . yes
C1 C2 C3 121(1) . . yes
CU2 C3 C2 69.8(7) . . yes
CU2 C3 C4 103.8(7) . . yes
C2 C3 C4 118(1) . . yes
O6 C4 C3 117(1) . . yes
O6 C4 C5 122(1) . . yes
C3 C4 C5 119(1) . . yes
CU1 C5 C4 103.4(8) . . yes
CU1 C5 C6 71.2(7) . . yes
C4 C5 C6 119(1) . . yes
CU1 C6 C1 105.0(8) . . yes
CU1 C6 C5 69.3(7) . . yes
C1 C6 C5 123(1) . . yes
O1 C7 O2 123(1) . . yes
O1 C7 C8 118(1) . . yes
O2 C7 C8 118(1) . . yes
C7 C8 H1 110.2 . . no
C7 C8 H2 111.4 . . no
C7 C8 H3 108.4 . . no
H1 C8 H2 110.7 . . no
H1 C8 H3 107.6 . . no
H2 C8 H3 108.4 . . no
O3 C9 O4 125(1) . . yes
O3 C9 C10 117(1) . . yes
O4 C9 C10 117(1) . . yes
C9 C10 H4 109.3 . . no
C9 C10 H5 110.8 . . no
C9 C10 H6 109.7 . . no
H4 C10 H5 108.4 . . no
H4 C10 H6 108.5 . . no
H5 C10 H6 110.1 . . no

loop_
_geom_bond_atom_site_label_1
_geom_bond_atom_site_label_2
_geom_bond_distance
_geom_bond_site_symmetry_2
_geom_bond_publ_flag
CU1 CU2 2.730(3) . yes
CU1 O2 1.943(8) . yes
CU1 O4 1.982(7) . yes
CU1 O6 2.268(8) 2_645 yes
CU1 C5 2.02(1) . yes
CU1 C6 2.04(1) . yes
CU2 O1 1.987(8) . yes
CU2 O1 2.296(8) 3_656 yes
CU2 O3 1.950(8) . yes
CU2 C2 2.04(1) . yes
CU2 C3 2.04(1) . yes
O1 C7 1.27(1) . yes
O2 C7 1.25(1) . yes
O3 C9 1.24(1) . yes
O4 C9 1.23(1) . yes
O5 C1 1.23(1) . yes
O6 C4 1.21(1) . yes
C1 C2 1.51(2) . yes
C1 C6 1.51(2) . yes
C2 C3 1.42(2) . yes
C3 C4 1.52(2) . yes
C4 C5 1.51(2) . yes
C5 C6 1.37(2) . yes
C7 C8 1.49(2) . yes
C8 H1 0.948 . no
C8 H2 0.938 . no
C8 H3 0.974 . no
C9 C10 1.49(1) . yes
C10 H4 0.966 . no
C10 H5 0.947 . no
C10 H6 0.946 . no

loop_
_geom_contact_atom_site_label_1
_geom_contact_atom_site_label_2
_geom_contact_distance
CU1 CU2 2.730(3)
